data_7213531
loop_
_publ_author_name
'Bernhardt, Paul V.'
'Koch, Rainer'
'Moloney, Daniel W. J.'
'Shtaiwi, Majed'
'Wentrup, Curt'

_publ_section_title
;
 Twisting and planarization in push--pull ethylenesElectronic
 supplementary information (ESI) available: tables of X-ray
 crystallographic bond lengths and angles of compounds 8--19 (including
 selected torsional angles and hydrogen bonds), X-ray crystal structures
 of compounds 10, 11, 13, 16, and 18 (Figs. S1--S5) and packing diagrams
 for 17&#x00B7;H2O and 19&#x00B7;H2O (Figs. S6--S7). See
 http://www.rsc.org/suppdata/p2/b1/b109624a/
;
_journal_issue 3
_journal_name_full 'Journal of the Chemical Society, Perkin Transactions 2'
_journal_page_first 515
_journal_paper_doi 10.1039/b109624a
_journal_year 2002
_chemical_formula_sum 'C15 H20 N2 O5'
_chemical_formula_weight 308.33
_chemical_name_systematic
;
?
;
_space_group_IT_number 7
_symmetry_space_group_name_Hall 'P -2yac'
_symmetry_space_group_name_H-M 'P 1 n 1'
_atom_sites_solution_hydrogens geom
_atom_sites_solution_primary direct
_atom_sites_solution_secondary difmap
_audit_conform_dict_location ftp://ftp.iucr.org/cifdics/cif_core.dic
_audit_conform_dict_name cif_core.dic
_audit_conform_dict_version 2.1
_audit_creation_date 2001-10-16T10:42:04-00:00
_audit_creation_method 'WinGX routine CIF_UPDATE'
_cell_angle_alpha 90.000(5)
_cell_angle_beta 97.780(5)
_cell_angle_gamma 90.000(5)
_cell_formula_units_Z 2
_cell_length_a 8.443(5)
_cell_length_b 8.935(5)
_cell_length_c 10.454(5)
_cell_measurement_temperature 296(2)
_cell_volume 781.4(7)
_computing_structure_refinement 'SHELXL-97 (Sheldrick, 1997)'
_diffrn_ambient_temperature 296(2)
_diffrn_measured_fraction_theta_full 0.989
_diffrn_measured_fraction_theta_max 0.989
_diffrn_radiation_monochromator graphite
_diffrn_radiation_type MoK\a
_diffrn_radiation_wavelength 0.71069
_diffrn_reflns_av_R_equivalents 0
_diffrn_reflns_av_unetI/netI 0.0292
_diffrn_reflns_limit_h_max 10
_diffrn_reflns_limit_h_min 0
_diffrn_reflns_limit_k_max 10
_diffrn_reflns_limit_k_min 0
_diffrn_reflns_limit_l_max 12
_diffrn_reflns_limit_l_min -12
_diffrn_reflns_number 1487
_diffrn_reflns_theta_full 25.14
_diffrn_reflns_theta_max 25.14
_diffrn_reflns_theta_min 2.28
_exptl_absorpt_coefficient_mu 0.099
_exptl_absorpt_correction_T_max 0.9738
_exptl_absorpt_correction_T_min 0.955
_exptl_crystal_density_diffrn 1.311
_exptl_crystal_density_method 'not measured'
_exptl_crystal_F_000 328
_exptl_crystal_size_max 0.47
_exptl_crystal_size_mid 0.3
_exptl_crystal_size_min 0.27
_refine_diff_density_max 0.196
_refine_diff_density_min -0.211
_refine_diff_density_rms 0.05
_refine_ls_abs_structure_details 'Flack H D (1983), Acta Cryst. A39, 876-881'
_refine_ls_abs_structure_Flack 1(2)
_refine_ls_extinction_coef 0.042(10)
_refine_ls_extinction_expression Fc^*^=kFc[1+0.001xFc^2^\l^3^/sin(2\q)]^-1/4^
_refine_ls_extinction_method SHELXL
_refine_ls_goodness_of_fit_ref 1.069
_refine_ls_hydrogen_treatment mixed
_refine_ls_matrix_type full
_refine_ls_number_parameters 212
_refine_ls_number_reflns 1487
_refine_ls_number_restraints 2
_refine_ls_restrained_S_all 1.068
_refine_ls_R_factor_all 0.0657
_refine_ls_R_factor_gt 0.0499
_refine_ls_shift/su_max 0
_refine_ls_shift/su_mean 0
_refine_ls_structure_factor_coef Fsqd
_refine_ls_weighting_details 'calc w=1/[\s^2^(Fo^2^)+(0.0935P)^2^+0.0000P] where P=(Fo^2^+2Fc^2^)/3'
_refine_ls_weighting_scheme calc
_refine_ls_wR_factor_gt 0.1259
_refine_ls_wR_factor_ref 0.1382
_reflns_number_gt 1190
_reflns_number_total 1487
_reflns_threshold_expression >2sigma(I)
_cod_data_source_file b109624asup1.cif
_cod_data_source_block 1072dm6
_cod_database_code 7213531

loop_
_symmetry_equiv_pos_as_xyz
'x, y, z'
'x+1/2, -y, z+1/2'

loop_
_atom_site_label
_atom_site_type_symbol
_atom_site_fract_x
_atom_site_fract_y
_atom_site_fract_z
_atom_site_U_iso_or_equiv
_atom_site_adp_type
_atom_site_occupancy
_atom_site_symmetry_multiplicity
_atom_site_calc_flag
_atom_site_refinement_flags
C2 C 0.1150(8) 0.5501(6) 0.6704(7) 0.0749(19) Uani 1 1 d .
C4 C 0.1546(5) 0.2923(5) 0.6286(4) 0.0448(10) Uani 1 1 d .
C5 C 0.2944(5) 0.3372(5) 0.5751(4) 0.0407(10) Uani 1 1 d .
C6 C 0.3129(6) 0.4861(5) 0.5362(5) 0.0446(10) Uani 1 1 d .
C7 C 0.4079(5) 0.2242(4) 0.5446(4) 0.0396(10) Uani 1 1 d .
C8 C 0.2038(5) 0.0890(5) 0.4030(4) 0.0427(10) Uani 1 1 d .
C9 C 0.1156(6) -0.0383(5) 0.4193(5) 0.0545(12) Uani 1 1 d .
H9 H 0.1567 -0.1127 0.4766 0.065 Uiso 1 1 calc R
C10 C -0.0338(7) -0.0533(6) 0.3496(6) 0.0648(15) Uani 1 1 d .
H10 H -0.0944 -0.1382 0.3602 0.078 Uiso 1 1 calc R
C11 C -0.0938(7) 0.0554(7) 0.2650(5) 0.0664(15) Uani 1 1 d .
H11 H -0.1961 0.0458 0.22 0.08 Uiso 1 1 calc R
C12 C -0.0033(7) 0.1788(6) 0.2462(5) 0.0630(14) Uani 1 1 d .
H12 H -0.0423 0.2506 0.1856 0.076 Uiso 1 1 calc R
C13 C 0.1443(6) 0.1963(6) 0.3164(5) 0.0513(12) Uani 1 1 d .
H13 H 0.2043 0.2814 0.3052 0.062 Uiso 1 1 calc R
C14 C 0.6778(6) 0.1326(6) 0.5451(6) 0.0634(14) Uani 1 1 d .
H14A H 0.7833 0.16 0.5842 0.095 Uiso 1 1 calc R
H14B H 0.6728 0.1354 0.4529 0.095 Uiso 1 1 calc R
H14C H 0.6536 0.0333 0.5718 0.095 Uiso 1 1 calc R
C15 C 0.6268(7) 0.3501(6) 0.6810(6) 0.0656(14) Uani 1 1 d .
H15A H 0.5993 0.4486 0.6486 0.098 Uiso 1 1 calc R
H15B H 0.7411 0.3404 0.6968 0.098 Uiso 1 1 calc R
H15C H 0.5831 0.3346 0.7601 0.098 Uiso 1 1 calc R
C21 C -0.0219(11) 0.6535(8) 0.6600(12) 0.129(4) Uani 1 1 d .
H21A H 0.0161 0.7539 0.6757 0.193 Uiso 1 1 calc R
H21B H -0.0904 0.6268 0.7225 0.193 Uiso 1 1 calc R
H21C H -0.0806 0.6471 0.5748 0.193 Uiso 1 1 calc R
C22 C 0.2146(10) 0.5527(8) 0.8020(7) 0.100(3) Uani 1 1 d .
H22A H 0.2999 0.4813 0.8041 0.15 Uiso 1 1 calc R
H22B H 0.1486 0.5276 0.8668 0.15 Uiso 1 1 calc R
H22C H 0.2586 0.651 0.8187 0.15 Uiso 1 1 calc R
N1 N 0.3576(5) 0.1039(4) 0.4740(4) 0.0421(9) Uani 1 1 d .
H1 H 0.406(7) 0.028(6) 0.482(5) 0.046(14) Uiso 1 1 d .
N2 N 0.5612(5) 0.2382(4) 0.5856(4) 0.0485(9) Uani 1 1 d .
O1 O 0.2078(4) 0.5894(3) 0.5707(4) 0.0629(10) Uani 1 1 d .
O3 O 0.0514(4) 0.4026(4) 0.6475(4) 0.0625(10) Uani 1 1 d .
O4 O 0.1182(4) 0.1662(4) 0.6577(3) 0.0520(9) Uani 1 1 d .
O6 O 0.4136(4) 0.5330(3) 0.4726(3) 0.0584(9) Uani 1 1 d .
O20 O -0.0025(6) 0.1686(4) 0.9040(5) 0.0729(12) Uani 1 1 d .
H21 H -0.001(8) 0.176(7) 0.820(7) 0.071(18) Uiso 1 1 d .
H22 H -0.015(11) 0.270(10) 0.940(8) 0.12(3) Uiso 1 1 d .

loop_
_atom_site_aniso_label
_atom_site_aniso_U_11
_atom_site_aniso_U_22
_atom_site_aniso_U_33
_atom_site_aniso_U_23
_atom_site_aniso_U_13
_atom_site_aniso_U_12
C2 0.079(4) 0.042(3) 0.119(5) -0.022(3) 0.071(4) -0.014(3)
C4 0.043(2) 0.041(2) 0.053(3) -0.006(2) 0.016(2) 0.000(2)
C5 0.038(2) 0.037(2) 0.050(2) -0.0057(18) 0.0162(19) -0.0058(18)
C6 0.045(2) 0.037(2) 0.055(2) -0.0047(18) 0.020(2) 0.000(2)
C7 0.040(3) 0.037(2) 0.045(2) 0.0029(19) 0.0158(19) -0.0009(18)
C8 0.044(3) 0.041(2) 0.043(2) -0.0052(19) 0.008(2) 0.0039(19)
C9 0.064(3) 0.039(2) 0.060(3) -0.004(2) 0.012(3) -0.003(2)
C10 0.061(3) 0.055(3) 0.079(3) -0.014(3) 0.011(3) -0.015(3)
C11 0.052(3) 0.077(4) 0.068(3) -0.030(3) 0.001(3) 0.008(3)
C12 0.067(4) 0.066(3) 0.054(3) -0.006(3) 0.002(3) 0.019(3)
C13 0.052(3) 0.049(3) 0.056(3) 0.000(2) 0.018(2) 0.009(2)
C14 0.036(3) 0.060(3) 0.098(4) 0.008(3) 0.022(3) 0.008(2)
C15 0.049(3) 0.066(3) 0.082(4) -0.004(3) 0.008(3) -0.018(3)
C21 0.126(7) 0.055(4) 0.233(11) -0.001(5) 0.127(8) 0.017(4)
C22 0.136(7) 0.088(4) 0.092(5) -0.049(4) 0.076(5) -0.061(5)
N1 0.0379(19) 0.033(2) 0.057(2) 0.0029(17) 0.0111(17) 0.0057(17)
N2 0.037(2) 0.044(2) 0.066(2) 0.0053(18) 0.0127(17) -0.0024(16)
O1 0.070(2) 0.0316(15) 0.097(3) -0.0041(16) 0.050(2) 0.0023(15)
O3 0.056(2) 0.0397(18) 0.101(3) -0.0116(17) 0.042(2) -0.0057(15)
O4 0.055(2) 0.0422(18) 0.064(2) -0.0018(15) 0.0258(16) -0.0097(15)
O6 0.065(2) 0.0421(17) 0.078(2) 0.0029(16) 0.0437(19) -0.0018(16)
O20 0.105(3) 0.045(2) 0.077(3) 0.0047(18) 0.043(2) -0.003(2)

loop_
_atom_type_symbol
_atom_type_description
_atom_type_scat_dispersion_real
_atom_type_scat_dispersion_imag
_atom_type_scat_source
C C 0.0033 0.0016 'International Tables Vol C Tables 4.2.6.8 and 6.1.1.4'
H H 0 0 'International Tables Vol C Tables 4.2.6.8 and 6.1.1.4'
N N 0.0061 0.0033 'International Tables Vol C Tables 4.2.6.8 and 6.1.1.4'
O O 0.0106 0.006 'International Tables Vol C Tables 4.2.6.8 and 6.1.1.4'

loop_
_geom_angle_atom_site_label_1
_geom_angle_atom_site_label_2
_geom_angle_atom_site_label_3
_geom_angle
O3 C2 O1 109.5(4)
O3 C2 C21 107.0(6)
O1 C2 C21 107.1(6)
O3 C2 C22 108.4(6)
O1 C2 C22 111.5(5)
C21 C2 C22 113.1(7)
O4 C4 O3 116.7(4)
O4 C4 C5 127.4(4)
O3 C4 C5 115.9(4)
C6 C5 C4 120.5(4)
C6 C5 C7 119.4(4)
C4 C5 C7 119.5(4)
O6 C6 O1 116.0(4)
O6 C6 C5 126.4(4)
O1 C6 C5 117.6(4)
N2 C7 N1 118.8(4)
N2 C7 C5 120.7(4)
N1 C7 C5 120.5(4)
C13 C8 C9 120.2(4)
C13 C8 N1 120.8(4)
C9 C8 N1 119.0(4)
C10 C9 C8 119.1(5)
C11 C10 C9 120.5(5)
C10 C11 C12 120.0(5)
C13 C12 C11 120.0(5)
C12 C13 C8 120.1(5)
C7 N1 C8 124.4(4)
C7 N2 C14 121.0(4)
C7 N2 C15 123.5(4)
C14 N2 C15 115.3(4)
C6 O1 C2 117.9(4)
C4 O3 C2 117.6(4)

loop_
_geom_bond_atom_site_label_1
_geom_bond_atom_site_label_2
_geom_bond_distance
C2 O3 1.431(6)
C2 O1 1.430(6)
C2 C21 1.472(10)
C2 C22 1.513(12)
C4 O4 1.218(5)
C4 O3 1.348(6)
C4 C5 1.430(6)
C5 C6 1.406(6)
C5 C7 1.457(6)
C6 O6 1.223(5)
C6 O1 1.362(6)
C7 N2 1.313(6)
C7 N1 1.340(6)
C8 C13 1.367(7)
C8 C9 1.383(6)
C8 N1 1.412(6)
C9 C10 1.375(8)
C10 C11 1.365(8)
C11 C12 1.370(9)
C12 C13 1.367(8)
C14 N2 1.466(6)
C15 N2 1.467(7)

loop_
_geom_torsion_atom_site_label_1
_geom_torsion_atom_site_label_2
_geom_torsion_atom_site_label_3
_geom_torsion_atom_site_label_4
_geom_torsion
O4 C4 C5 C6 174.6(5)
O3 C4 C5 C6 -4.8(6)
O4 C4 C5 C7 2.9(7)
O3 C4 C5 C7 -176.5(4)
C4 C5 C6 O6 -168.4(5)
C7 C5 C6 O6 3.3(7)
C4 C5 C6 O1 10.7(6)
C7 C5 C6 O1 -177.6(4)
C6 C5 C7 N2 58.7(6)
C4 C5 C7 N2 -129.6(4)
C6 C5 C7 N1 -121.3(5)
C4 C5 C7 N1 50.5(5)
C13 C8 C9 C10 -1.6(7)
N1 C8 C9 C10 -179.6(5)
C8 C9 C10 C11 0.4(8)
C9 C10 C11 C12 1.8(8)
C10 C11 C12 C13 -2.9(8)
C11 C12 C13 C8 1.7(7)
C9 C8 C13 C12 0.5(6)
N1 C8 C13 C12 178.5(4)
N2 C7 N1 C8 -166.9(4)
C5 C7 N1 C8 13.1(6)
C13 C8 N1 C7 53.0(6)
C9 C8 N1 C7 -129.0(5)
N1 C7 N2 C14 5.8(6)
C5 C7 N2 C14 -174.1(4)
N1 C7 N2 C15 -169.2(4)
C5 C7 N2 C15 10.9(6)
O6 C6 O1 C2 -164.6(5)
C5 C6 O1 C2 16.2(7)
O3 C2 O1 C6 -45.7(7)
C21 C2 O1 C6 -161.4(6)
C22 C2 O1 C6 74.3(6)
O4 C4 O3 C2 152.8(5)
C5 C4 O3 C2 -27.8(7)
O1 C2 O3 C4 52.2(7)
C21 C2 O3 C4 168.0(6)
C22 C2 O3 C4 -69.7(6)
